data_8101194
loop_
_publ_author_name
'Klepp, Kurt O.'
'St\"ahr, Monika'
'Schmidt, Harald'

_publ_section_title
;
Crystal structure of 1,3,5-trimethyl-2,4-dioxohexahydro-1,3,5-triazine, 
C~6~H~11~N~3~O~2~
;
_journal_issue 1
_journal_name_full 'Zeitschrift f\"ur Kristallographie - New Crystal Structures'
_journal_page_first 147
_journal_page_last 148
_journal_volume 215
_journal_year 2000
_chemical_formula_sum 'C6 H11 N3 O2'
_chemical_formula_weight 157.17
_space_group_IT_number 14
_space_group_name_Hall '-P 2yn'
_space_group_name_H-M_alt 'P 1 21/n 1'
_symmetry_cell_setting monoclinic
_symmetry_space_group_name_H-M 'P 1 21/n 1'
_cell_angle_alpha 90.00
_cell_angle_beta 95.30(2)
_cell_angle_gamma 90.00
_cell_formula_units_Z 4
_cell_length_a 4.045(2)
_cell_length_b 12.068(2)
_cell_length_c 15.813(2)
_cell_measurement_temperature 294
_cell_volume 768.6(6)
_diffrn_ambient_temperature 294
_exptl_crystal_density_diffrn 1.35
_refine_ls_R_factor_obs 0.040
_refine_ls_wR_factor_obs 0.036
_cod_original_sg_symbol_H-M 'P 21/n'
_cod_database_code 8101194

loop_
_space_group_symop_id
_space_group_symop_operation_xyz
1 x,y,z
2 -x+1/2,y+1/2,-z+1/2
3 -x,-y,-z
4 x+1/2,-y+1/2,z+1/2

loop_
_atom_site_aniso_label
_atom_site_aniso_U_11
_atom_site_aniso_U_22
_atom_site_aniso_U_33
_atom_site_aniso_U_12
_atom_site_aniso_U_13
_atom_site_aniso_U_23
C1 0.061(1) 0.0389(9) 0.048(1) 0.0024(9) 0.0041(9) 0.0030(9)
C2b 0.048(1) 0.0409(9) 0.0427(9) 0.0053(8) 0.0016(8) -0.0032(8)
C2a 0.055(1) 0.046(1) 0.0404(9) 0.0055(9) 0.0081(8) -0.0005(8)
N1 0.0522(9) 0.0387(7) 0.0420(8) -0.0010(7) 0.0065(7) 0.0033(7)
N2b 0.0613(9) 0.0452(8) 0.0369(7) -0.0005(8) 0.0081(7) -0.0009(7)
N2a 0.069(1) 0.0400(8) 0.0404(8) -0.0042(8) 0.0047(8) -0.0043(7)
O1a 0.101(1) 0.075(1) 0.0376(7) -0.0070(9) 0.0137(7) 0.0013(7)
O1b 0.083(1) 0.0478(7) 0.0625(8) -0.0040(8) 0.0083(8) -0.0153(7)
C3 0.072(1) 0.052(1) 0.066(1) -0.009(1) 0.012(1) 0.011(1)
C3b 0.078(1) 0.077(1) 0.040(1) 0.001(1) 0.012(1) 0.001(1)
C3a 0.101(2) 0.058(1) 0.060(1) -0.018(1) 0.011(1) -0.020(1)

loop_
_atom_site_label
_atom_site_fract_x
_atom_site_fract_y
_atom_site_fract_z
_atom_site_U_iso_or_equiv
_atom_site_thermal_displace_type
_atom_site_calc_flag
_atom_site_occupancy
_atom_site_symmetry_multiplicity
_atom_site_Wyckoff_symbol
C1 0.5704(5) 0.3242(2) 0.2913(1) 0.0493(5) Uani ? 1 4 e
C2b 0.4700(5) 0.1299(2) 0.2756(1) 0.0441(5) Uani ? 1 4 e
C2a 0.5147(5) 0.2157(2) 0.4163(1) 0.0468(5) Uani ? 1 4 e
N1 0.3861(4) 0.1360(1) 0.3586(1) 0.0442(4) Uani ? 1 4 e
N2b 0.6024(4) 0.2224(1) 0.24607(9) 0.0476(4) Uani ? 1 4 e
N2a 0.6460(4) 0.3047(1) 0.3804(1) 0.0499(4) Uani ? 1 4 e
O1a 0.5102(5) 0.2032(1) 0.49212(9) 0.0709(5) Uani ? 1 4 e
O1b 0.4280(4) 0.0447(1) 0.23456(9) 0.0645(4) Uani ? 1 4 e
C3 0.2299(6) 0.0391(2) 0.3930(1) 0.0628(6) Uani ? 1 4 e
C3b 0.6834(6) 0.2279(2) 0.1586(1) 0.0645(7) Uani ? 1 4 e
C3a 0.7686(7) 0.3966(2) 0.4328(1) 0.0729(7) Uani ? 1 4 e
H1a 0.2330 0.1156 0.7704 0.070(7) Uiso calc 1 4 e
H1b 0.8619 0.1404 0.7843 0.071(7) Uiso calc 1 4 e
H31 0.1105 0.0644 0.4385 0.092(8) Uiso calc 1 4 e
H32 0.4055 0.9853 0.4153 0.107(9) Uiso calc 1 4 e
H33 0.0797 0.0030 0.3464 0.107(9) Uiso calc 1 4 e
H3b1 0.9854 0.2461 0.6217 0.1013 Uiso calc 1 4 e
H3b2 0.3611 0.2111 0.6520 0.1013 Uiso calc 1 4 e
H3b3 0.7520 0.1538 0.1432 0.1013 Uiso calc 1 4 e
H3a1 0.5779 0.4378 0.4526 0.1013 Uiso calc 1 4 e
H3a2 0.8931 0.4501 0.3989 0.1013 Uiso calc 1 4 e
H3a3 0.8820 0.3737 0.4843 0.1013 Uiso calc 1 4 e
